data_2010212
loop_
_publ_author_name
'Elerman, Yalcin'
'Kabak, Mehmet'
'Svoboda, Ingrid'
'Geselle, Marcus'

_publ_section_title
;
 {Tris[<i>N</i>-(salicylidene)-2-aminoethyl]amine}cobalt(III)
 acetonitrile hemihydrate
;
_journal_issue 11
_journal_name_full 'Acta Crystallographica Section C'
_journal_page_first 1694
_journal_page_last 1696
_journal_paper_doi 10.1107/S0108270194005871
_journal_volume 50
_journal_year 1994
_chemical_formula_sum 'C29 H31 Co N5 O3.5'
_chemical_formula_weight 564.53
_chemical_name_systematic ?
_space_group_IT_number 61
_symmetry_cell_setting orthorhombic
_symmetry_space_group_name_Hall '-P 2ac 2ab'
_symmetry_space_group_name_H-M 'P b c a'
_audit_creation_method SHELXL
_cell_angle_alpha 90.00
_cell_angle_beta 90.00
_cell_angle_gamma 90.00
_cell_formula_units_Z 8
_cell_length_a 13.627(3)
_cell_length_b 16.619(6)
_cell_length_c 23.942(4)
_cell_measurement_reflns_used 25
_cell_measurement_temperature 301(2)
_cell_measurement_theta_max 15.02
_cell_measurement_theta_min 2.25
_cell_volume 5422(2)
_computing_cell_refinement 'Enraf-Nonuis SDP-Plus'
_computing_data_collection 'Enraf-Nonius SDP-Plus (Frenz, 1985)'
_computing_data_reduction 'REDU4 (Stoe & Cie, 1988)'
_computing_molecular_graphics 'PLUTON93 (Spek, 1993)'
_computing_publication_material SHELXL93
_computing_structure_refinement 'SHELXL93 (Sheldrick, 1993)'
_computing_structure_solution 'SHELXS86 (Sheldrick, 1985)'
_diffrn_ambient_temperature 301(2)
_diffrn_measurement_device 'Enraf-Nonius CAD4'
_diffrn_measurement_method \w/2\q
_diffrn_radiation_monochromator graphite
_diffrn_radiation_source 'fine-focus sealed tube'
_diffrn_radiation_type MoK\a
_diffrn_radiation_wavelength 0.71069
_diffrn_reflns_av_R_equivalents 0.0435
_diffrn_reflns_av_sigmaI/netI 0.0448
_diffrn_reflns_limit_h_max 14
_diffrn_reflns_limit_h_min -14
_diffrn_reflns_limit_k_max 18
_diffrn_reflns_limit_k_min -18
_diffrn_reflns_limit_l_max 26
_diffrn_reflns_limit_l_min -26
_diffrn_reflns_number 7086
_diffrn_reflns_theta_max 22.97
_diffrn_reflns_theta_min 1.70
_diffrn_standards_decay_% 2.1
_diffrn_standards_interval_time 120
_diffrn_standards_number 3
_exptl_absorpt_coefficient_mu 0.670
_exptl_absorpt_correction_T_max 0.911
_exptl_absorpt_correction_T_min 0.734
_exptl_absorpt_correction_type empirical
_exptl_crystal_colour 'dark red'
_exptl_crystal_density_diffrn 1.383
_exptl_crystal_description prism
_exptl_crystal_F_000 2360
_exptl_crystal_size_max 0.45
_exptl_crystal_size_mid 0.25
_exptl_crystal_size_min 0.10
_refine_diff_density_max 0.73
_refine_diff_density_min -0.27
_refine_ls_extinction_method none
_refine_ls_goodness_of_fit_all 1.115
_refine_ls_goodness_of_fit_obs 1.181
_refine_ls_matrix_type full
_refine_ls_number_parameters 364
_refine_ls_number_reflns 3757
_refine_ls_number_restraints 0
_refine_ls_restrained_S_all 1.141
_refine_ls_restrained_S_obs 1.181
_refine_ls_R_factor_all 0.0952
_refine_ls_R_factor_obs 0.0510
_refine_ls_shift/esd_max -0.43
_refine_ls_shift/esd_mean 0.011
_refine_ls_structure_factor_coef Fsqd
_refine_ls_weighting_scheme
;calc w = 1/[\s^2^(F~o~^2^) + (0.0880P)^2^ + 2.6556P]
where P = (F~o~^2^ + 2F~c~^2^)/3
;
_refine_ls_wR_factor_all 0.1603
_refine_ls_wR_factor_obs 0.1316
_reflns_number_observed 2489
_reflns_number_total 3762
_reflns_observed_criterion >2sigma(I)
_cod_data_source_file mu1118.cif
_cod_data_source_block el16
_cod_depositor_comments
;
The following automatic conversions were performed:
'_symmetry_cell_setting' value 'Orthorhombic' changed to 'orthorhombic'
according to '/home/saulius/struct/CIF-dictionaries/cif_core.dic'
dictionary named 'cif_core.dic' version 2.4.1 from 2010-06-29.

Automatic conversion script
Id: cif_fix_enum 1527 2010-12-29 10:47:43Z saulius 

The following automatic conversions were performed:

'_symmetry_cell_setting' value 'Orthorhombic' changed to
'orthorhombic' according to
/home/saulius/struct/CIF-dictionaries/cif_core.dic dictionary named
'cif_core.dic' version 2.4.1 from 2010-06-29.

Automatic conversion script
Id: cif_fix_values 1715 2011-07-08 13:25:40Z adriana 
;
_cod_original_cell_volume 5422.(3)
_cod_original_formula_sum 'C29 H31 Co1 N5 O3.5'
_cod_database_code 2010212

loop_
_symmetry_equiv_pos_as_xyz
'x, y, z'
'-x+1/2, y+1/2, z'
'x, -y+1/2, z+1/2'
'-x+1/2, -y, z+1/2'
'-x, -y, -z'
'x-1/2, -y-1/2, -z'
'-x, y-1/2, -z-1/2'
'x-1/2, y, -z-1/2'

loop_
_atom_site_aniso_label
_atom_site_aniso_U_11
_atom_site_aniso_U_22
_atom_site_aniso_U_33
_atom_site_aniso_U_12
_atom_site_aniso_U_13
_atom_site_aniso_U_23
Co1 0.0348(4) 0.0432(4) 0.0332(4) -0.0005(3) -0.0019(3) 0.0024(3)
O1 0.053(2) 0.044(2) 0.035(2) -0.0036(15) -0.0005(15) 0.0021(15)
O2 0.052(2) 0.057(2) 0.036(2) 0.000(2) -0.005(2) -0.005(2)
O3 0.037(2) 0.057(2) 0.042(2) -0.003(2) -0.0012(15) 0.012(2)
N1 0.049(3) 0.057(3) 0.064(3) -0.002(2) -0.008(2) 0.000(2)
N2 0.035(2) 0.039(2) 0.044(2) 0.002(2) -0.003(2) -0.002(2)
N3 0.035(2) 0.046(2) 0.042(2) 0.002(2) -0.002(2) 0.002(2)
N4 0.042(2) 0.052(3) 0.040(2) -0.005(2) 0.001(2) 0.007(2)
C1 0.061(4) 0.045(3) 0.070(4) -0.005(3) -0.007(3) -0.004(3)
C2 0.048(3) 0.041(3) 0.055(3) 0.003(2) -0.001(2) -0.003(2)
C3 0.030(3) 0.050(3) 0.041(3) 0.004(2) -0.002(2) -0.009(3)
C4 0.034(3) 0.046(3) 0.037(3) 0.001(2) -0.001(2) -0.002(2)
C5 0.029(2) 0.049(3) 0.037(3) 0.000(2) -0.002(2) 0.003(2)
C6 0.049(3) 0.046(3) 0.049(3) -0.001(2) -0.002(2) 0.000(3)
C7 0.055(3) 0.053(3) 0.058(3) -0.005(3) -0.002(3) 0.023(3)
C8 0.064(4) 0.076(4) 0.035(3) -0.004(3) -0.002(2) 0.011(3)
C9 0.051(3) 0.063(4) 0.037(3) -0.003(3) 0.000(2) -0.007(3)
C10 0.040(3) 0.065(4) 0.053(3) -0.005(3) -0.008(2) -0.002(3)
C11 0.033(3) 0.061(3) 0.044(3) 0.009(2) -0.005(2) -0.003(2)
C12 0.041(3) 0.050(3) 0.048(3) 0.004(3) 0.005(2) 0.004(3)
C13 0.060(3) 0.045(3) 0.034(3) 0.010(2) 0.005(2) 0.004(2)
C14 0.074(4) 0.042(3) 0.028(3) 0.000(3) 0.003(3) 0.005(2)
C15 0.092(4) 0.062(4) 0.041(3) 0.016(3) -0.018(3) -0.001(3)
C16 0.140(7) 0.067(4) 0.036(3) 0.028(4) -0.015(4) -0.008(3)
C17 0.110(6) 0.082(5) 0.041(3) 0.042(4) 0.004(4) -0.011(3)
C18 0.074(4) 0.069(4) 0.055(4) 0.019(3) 0.009(3) 0.000(3)
C19 0.047(3) 0.063(4) 0.081(4) -0.018(3) -0.002(3) 0.013(3)
C20 0.044(3) 0.063(4) 0.055(3) -0.007(3) 0.007(3) 0.016(3)
C21 0.047(3) 0.046(3) 0.040(3) 0.002(2) -0.001(2) 0.003(3)
C22 0.045(3) 0.043(3) 0.035(3) 0.003(2) -0.004(2) -0.002(2)
C23 0.034(3) 0.046(3) 0.036(3) 0.001(2) -0.005(2) -0.004(2)
C24 0.045(3) 0.061(4) 0.041(3) 0.003(3) -0.002(2) -0.004(3)
C25 0.041(3) 0.073(4) 0.055(3) 0.008(3) -0.007(3) -0.015(3)
C26 0.057(4) 0.067(4) 0.054(3) 0.011(3) -0.016(3) 0.008(3)
C27 0.054(3) 0.052(3) 0.043(3) 0.007(3) -0.005(2) 0.001(3)
N5 0.099(6) 0.197(10) 0.181(9) 0.039(7) -0.035(6) -0.063(9)
C28 0.135(9) 0.136(10) 0.104(7) -0.005(8) -0.014(6) -0.042(7)
C29 0.143(9) 0.085(7) 0.200(12) 0.018(6) -0.079(8) -0.022(8)

loop_
_atom_site_label
_atom_site_fract_x
_atom_site_fract_y
_atom_site_fract_z
_atom_site_U_iso_or_equiv
_atom_site_thermal_displace_type
_atom_site_calc_flag
_atom_site_refinement_flags
_atom_site_occupancy
_atom_site_disorder_group
_atom_site_type_symbol
_atom_site_attached_hydrogens
Co1 0.11890(4) 0.89206(4) 0.15663(2) 0.0371(2) Uani d . 1 . Co 0
O1 0.0966(2) 0.7921(2) 0.19211(13) 0.0439(8) Uani d . 1 . O 0
O2 0.1052(2) 0.8328(2) 0.08962(13) 0.0484(9) Uani d . 1 . O 0
O3 -0.0196(2) 0.9033(2) 0.15504(13) 0.0453(8) Uani d . 1 . O 0
N1 0.2875(3) 1.0450(3) 0.1935(2) 0.0565(12) Uani d . 1 . N 0
N2 0.1088(3) 0.9535(2) 0.2253(2) 0.0394(9) Uani d . 1 . N 0
N3 0.2577(3) 0.8689(2) 0.16593(15) 0.0410(10) Uani d . 1 . N 0
N4 0.1424(3) 0.9843(2) 0.1074(2) 0.0446(10) Uani d . 1 . N 0
C1 0.2144(4) 1.0730(3) 0.2335(2) 0.0585(14) Uani d . 1 . C 0
H1A 0.2127(4) 1.1313(3) 0.2322(2) 0.059(3) Uiso calc R 1 . H 0
H1B 0.2359(4) 1.0577(3) 0.2707(2) 0.059(3) Uiso calc R 1 . H 0
C2 0.1104(4) 1.0420(3) 0.2252(2) 0.0481(13) Uani d . 1 . C 0
H2A 0.0687(4) 1.0620(3) 0.2549(2) 0.059(3) Uiso calc R 1 . H 0
H2B 0.0848(4) 1.0617(3) 0.1900(2) 0.059(3) Uiso calc R 1 . H 0
C3 0.0929(3) 0.9218(3) 0.2736(2) 0.0403(12) Uani d . 1 . C 0
H3 0.087(3) 0.960(3) 0.308(2) 0.041(12) Uiso d . 1 . H 0
C4 0.0909(3) 0.8384(3) 0.2870(2) 0.0390(11) Uani d . 1 . C 0
C5 0.0932(3) 0.7775(3) 0.2459(2) 0.0385(11) Uani d . 1 . C 0
C6 0.0918(4) 0.6970(3) 0.2634(2) 0.0479(12) Uani d . 1 . C 0
H6 0.0923(4) 0.6560(3) 0.2369(2) 0.059(3) Uiso calc R 1 . H 0
C7 0.0898(4) 0.6780(3) 0.3188(2) 0.0552(14) Uani d . 1 . C 0
H7 0.0897(4) 0.6242(3) 0.3294(2) 0.059(3) Uiso calc R 1 . H 0
C8 0.0879(4) 0.7366(4) 0.3594(2) 0.0583(15) Uani d . 1 . C 0
H8 0.0870(4) 0.7225(4) 0.3970(2) 0.059(3) Uiso calc R 1 . H 0
C9 0.0872(4) 0.8157(3) 0.3439(2) 0.0506(13) Uani d . 1 . C 0
H9 0.0844(4) 0.8553(3) 0.3713(2) 0.059(3) Uiso calc R 1 . H 0
C10 0.3537(4) 0.9821(3) 0.2076(2) 0.0527(14) Uani d . 1 . C 0
H10A 0.3864(4) 0.9972(3) 0.2421(2) 0.059(3) Uiso calc R 1 . H 0
H10B 0.4036(4) 0.9798(3) 0.1788(2) 0.059(3) Uiso calc R 1 . H 0
C11 0.3132(3) 0.8979(3) 0.2152(2) 0.0463(13) Uani d . 1 . C 0
H11A 0.3672(3) 0.8612(3) 0.2224(2) 0.059(3) Uiso calc R 1 . H 0
H11B 0.2705(3) 0.8972(3) 0.2476(2) 0.059(3) Uiso calc R 1 . H 0
C12 0.3056(4) 0.8222(3) 0.1331(2) 0.0462(12) Uani d . 1 . C 0
H12 0.374(4) 0.817(3) 0.1422(19) 0.039(12) Uiso d . 1 . H 0
C13 0.2712(4) 0.7845(3) 0.0832(2) 0.0464(13) Uani d . 1 . C 0
C14 0.1722(4) 0.7901(3) 0.0656(2) 0.0477(13) Uani d . 1 . C 0
C15 0.1460(5) 0.7446(4) 0.0171(2) 0.065(2) Uani d . 1 . C 0
H15 0.0815(5) 0.7447(4) 0.0046(2) 0.059(3) Uiso calc R 1 . H 0
C16 0.2150(6) 0.7011(4) -0.0107(2) 0.081(2) Uani d . 1 . C 0
H16 0.1957(6) 0.6716(4) -0.0418(2) 0.059(3) Uiso calc R 1 . H 0
C17 0.3116(6) 0.6988(4) 0.0051(2) 0.078(2) Uani d . 1 . C 0
H17 0.3575(6) 0.6704(4) -0.0158(2) 0.059(3) Uiso calc R 1 . H 0
C18 0.3386(5) 0.7389(4) 0.0517(2) 0.066(2) Uani d . 1 . C 0
H18 0.4036(5) 0.7364(4) 0.0634(2) 0.059(3) Uiso calc R 1 . H 0
C19 0.2816(4) 1.0730(4) 0.1368(2) 0.064(2) Uani d . 1 . C 0
H19A 0.3467(4) 1.0894(4) 0.1250(2) 0.059(3) Uiso calc R 1 . H 0
H19B 0.2401(4) 1.1204(4) 0.1360(2) 0.059(3) Uiso calc R 1 . H 0
C20 0.2419(4) 1.0126(3) 0.0942(2) 0.0542(14) Uani d . 1 . C 0
H20A 0.2414(4) 1.0375(3) 0.0576(2) 0.059(3) Uiso calc R 1 . H 0
H20B 0.2858(4) 0.9666(3) 0.0926(2) 0.059(3) Uiso calc R 1 . H 0
C21 0.0729(4) 1.0176(3) 0.0794(2) 0.0442(12) Uani d . 1 . C 0
H21 0.085(4) 1.062(3) 0.056(2) 0.066(17) Uiso d . 1 . H 0
C22 -0.0298(3) 1.0057(3) 0.0846(2) 0.0411(12) Uani d . 1 . C 0
C23 -0.0708(3) 0.9496(3) 0.1223(2) 0.0386(11) Uani d . 1 . C 0
C24 -0.1739(4) 0.9443(3) 0.1247(2) 0.0490(13) Uani d . 1 . C 0
H24 -0.2031(4) 0.9072(3) 0.1486(2) 0.059(3) Uiso calc R 1 . H 0
C25 -0.2323(4) 0.9935(3) 0.0920(2) 0.0565(15) Uani d . 1 . C 0
H25 -0.3003(4) 0.9902(3) 0.0951(2) 0.059(3) Uiso calc R 1 . H 0
C26 -0.1916(4) 1.0473(3) 0.0549(2) 0.0593(15) Uani d . 1 . C 0
H26 -0.2313(4) 1.0796(3) 0.0327(2) 0.059(3) Uiso calc R 1 . H 0
C27 -0.0920(4) 1.0523(3) 0.0514(2) 0.0498(13) Uani d . 1 . C 0
H27 -0.0645(4) 1.0880(3) 0.0259(2) 0.059(3) Uiso calc R 1 . H 0
N5 0.0489(6) 0.0834(7) 0.3735(4) 0.159(4) Uani d . 1 . N 0
C28 0.0736(8) 0.1542(8) 0.3688(4) 0.125(4) Uani d . 1 . C 0
C29 0.1172(8) 0.2254(6) 0.3589(5) 0.143(4) Uani d G 1 . C 0
H29A 0.083(8) 0.269(6) 0.377(5) 0.28(5) Uiso calc G 1 . H 0
H29B 0.101(8) 0.225(8) 0.3199(12) 0.28(5) Uiso calc G 1 . H 0
H29C 0.1866(16) 0.233(8) 0.363(5) 0.28(5) Uiso calc G 1 . H 0
O4 0.4896(14) 0.9588(10) 0.0245(7) 0.198(7) Uiso d P 0.50 . O 2

loop_
_atom_type_symbol
_atom_type_description
_atom_type_scat_dispersion_real
_atom_type_scat_dispersion_imag
_atom_type_scat_source
C C 0.0020 0.0020 'International Tables Vol C Tables 4.2.6.8 and 6.1.1.4'
H H 0.0000 0.0000 'International Tables Vol C Tables 4.2.6.8 and 6.1.1.4'
N N 0.0040 0.0030 'International Tables Vol C Tables 4.2.6.8 and 6.1.1.4'
O O 0.0080 0.0060 'International Tables Vol C Tables 4.2.6.8 and 6.1.1.4'
Co Co 0.2990 0.9730 'International Tables Vol C Tables 4.2.6.8 and 6.1.1.4'

loop_
_geom_angle_atom_site_label_1
_geom_angle_atom_site_label_2
_geom_angle_atom_site_label_3
_geom_angle
_geom_angle_publ_flag
O1 Co1 O2 84.71(14) yes
O1 Co1 O3 86.28(13) yes
O2 Co1 O3 86.33(14) yes
O1 Co1 N2 94.03(15) yes
O2 Co1 N2 170.27(15) yes
O3 Co1 N2 83.96(15) yes
O1 Co1 N3 86.03(15) yes
O2 Co1 N3 95.16(15) yes
O3 Co1 N3 172.00(15) yes
N2 Co1 N3 94.4(2) yes
O1 Co1 N4 169.7(2) yes
O2 Co1 N4 85.0(2) yes
O3 Co1 N4 94.24(15) yes
N2 Co1 N4 96.3(2) yes
N3 Co1 N4 93.7(2) yes
C5 O1 Co1 127.5(3) yes
C14 O2 Co1 126.4(3) yes
C23 O3 Co1 127.1(3) yes
C10 N1 C19 119.9(5) yes
C10 N1 C1 120.7(5) yes
C19 N1 C1 118.7(4) yes
C3 N2 C2 114.3(4) yes
C3 N2 Co1 123.9(3) yes
C2 N2 Co1 121.6(3) yes
C12 N3 C11 115.1(4) yes
C12 N3 Co1 123.0(3) yes
C11 N3 Co1 121.6(3) yes
C21 N4 C20 115.5(4) yes
C21 N4 Co1 122.0(4) yes
C20 N4 Co1 122.0(3) yes
N1 C1 C2 116.2(4) ?
N2 C2 C1 110.7(4) ?
N2 C3 C4 127.1(5) ?
C9 C4 C5 118.7(5) ?
C9 C4 C3 118.6(4) ?
C5 C4 C3 122.7(4) ?
O1 C5 C6 118.0(4) ?
O1 C5 C4 123.6(4) ?
C6 C5 C4 118.4(4) ?
C7 C6 C5 120.7(5) ?
C6 C7 C8 121.6(5) ?
C9 C8 C7 119.3(5) ?
C8 C9 C4 121.2(5) ?
N1 C10 C11 118.5(4) ?
N3 C11 C10 113.0(4) ?
N3 C12 C13 127.6(5) ?
C18 C13 C14 119.8(5) ?
C18 C13 C12 118.0(5) ?
C14 C13 C12 122.2(5) ?
O2 C14 C13 125.3(4) ?
O2 C14 C15 118.4(5) ?
C13 C14 C15 116.3(5) ?
C16 C15 C14 120.4(6) ?
C15 C16 C17 122.9(6) ?
C18 C17 C16 118.4(6) ?
C17 C18 C13 122.0(6) ?
N1 C19 C20 116.0(4) ?
N4 C20 C19 113.1(4) ?
N4 C21 C22 128.4(5) ?
C27 C22 C23 119.2(4) ?
C27 C22 C21 118.2(5) ?
C23 C22 C21 122.5(4) ?
O3 C23 C24 118.2(4) ?
O3 C23 C22 124.3(4) ?
C24 C23 C22 117.6(4) ?
C25 C24 C23 120.9(5) ?
C26 C25 C24 121.1(5) ?
C27 C26 C25 118.8(5) ?
C26 C27 C22 122.4(5) ?
N5 C28 C29 168.3(12) ?

loop_
_geom_bond_atom_site_label_1
_geom_bond_atom_site_label_2
_geom_bond_site_symmetry_2
_geom_bond_distance
_geom_bond_publ_flag
Co1 O1 . 1.891(3) yes
Co1 O2 . 1.891(3) yes
Co1 O3 . 1.897(3) yes
Co1 N2 . 1.940(4) yes
Co1 N3 . 1.943(4) yes
Co1 N4 . 1.959(4) yes
O1 C5 . 1.312(6) yes
O2 C14 . 1.291(6) yes
O3 C23 . 1.302(5) yes
N1 C10 . 1.422(6) yes
N1 C19 . 1.436(7) yes
N1 C1 . 1.460(7) yes
N2 C3 . 1.289(6) yes
N2 C2 . 1.471(6) yes
N3 C12 . 1.283(6) yes
N3 C11 . 1.482(6) yes
N4 C21 . 1.286(6) yes
N4 C20 . 1.470(6) yes
C1 C2 . 1.521(7) ?
C3 C4 . 1.424(7) ?
C4 C9 . 1.414(7) ?
C4 C5 . 1.412(6) ?
C5 C6 . 1.403(7) ?
C6 C7 . 1.363(7) ?
C7 C8 . 1.377(8) ?
C8 C9 . 1.365(8) ?
C10 C11 . 1.516(7) ?
C12 C13 . 1.427(7) ?
C13 C18 . 1.409(7) ?
C13 C14 . 1.416(7) ?
C14 C15 . 1.431(7) ?
C15 C16 . 1.359(9) ?
C16 C17 . 1.370(9) ?
C17 C18 . 1.351(8) ?
C19 C20 . 1.529(7) ?
C21 C22 . 1.418(7) ?
C22 C27 . 1.397(7) ?
C22 C23 . 1.413(7) ?
C23 C24 . 1.409(7) ?
C24 C25 . 1.384(7) ?
C25 C26 . 1.376(7) ?
C26 C27 . 1.361(7) ?
N5 C28 . 1.229(14) ?
C28 C29 . 1.346(14) ?
O4 O4 5_675 1.83(3) ?

loop_
_geom_torsion_atom_site_label_1
_geom_torsion_atom_site_label_2
_geom_torsion_atom_site_label_3
_geom_torsion_atom_site_label_4
_geom_torsion
O2 Co1 O1 C5 -179.7(4)
O3 Co1 O1 C5 -93.1(4)
N2 Co1 O1 C5 -9.4(4)
N3 Co1 O1 C5 84.7(4)
N4 Co1 O1 C5 173.7(7)
O1 Co1 O2 C14 -81.8(4)
O3 Co1 O2 C14 -168.4(4)
N2 Co1 O2 C14 -164.8(8)
N3 Co1 O2 C14 3.7(4)
N4 Co1 O2 C14 97.0(4)
O1 Co1 O3 C23 -159.1(4)
O2 Co1 O3 C23 -74.2(4)
N2 Co1 O3 C23 106.5(4)
N3 Co1 O3 C23 -175.1(10)
N4 Co1 O3 C23 10.6(4)
O1 Co1 N2 C3 0.7(4)
O2 Co1 N2 C3 82.9(10)
O3 Co1 N2 C3 86.5(4)
N3 Co1 N2 C3 -85.7(4)
N4 Co1 N2 C3 -179.9(4)
O1 Co1 N2 C2 -173.9(3)
O2 Co1 N2 C2 -91.7(10)
O3 Co1 N2 C2 -88.1(3)
N3 Co1 N2 C2 99.7(3)
N4 Co1 N2 C2 5.5(4)
O1 Co1 N3 C12 80.6(4)
O2 Co1 N3 C12 -3.7(4)
O3 Co1 N3 C12 96.7(11)
N2 Co1 N3 C12 174.4(4)
N4 Co1 N3 C12 -89.0(4)
O1 Co1 N3 C11 -93.2(3)
O2 Co1 N3 C11 -177.5(3)
O3 Co1 N3 C11 -77.1(12)
N2 Co1 N3 C11 0.6(4)
N4 Co1 N3 C11 97.2(4)
O1 Co1 N4 C21 79.8(9)
O2 Co1 N4 C21 73.2(4)
O3 Co1 N4 C21 -12.8(4)
N2 Co1 N4 C21 -97.1(4)
N3 Co1 N4 C21 168.0(4)
O1 Co1 N4 C20 -91.7(9)
O2 Co1 N4 C20 -98.3(4)
O3 Co1 N4 C20 175.8(4)
N2 Co1 N4 C20 91.4(4)
N3 Co1 N4 C20 -3.4(4)
C10 N1 C1 C2 -101.0(6)
C19 N1 C1 C2 69.3(6)
C3 N2 C2 C1 92.2(5)
Co1 N2 C2 C1 -92.7(5)
N1 C1 C2 N2 56.5(6)
C2 N2 C3 C4 -177.4(4)
Co1 N2 C3 C4 7.6(7)
N2 C3 C4 C9 170.4(4)
N2 C3 C4 C5 -9.1(7)
Co1 O1 C5 C6 -169.7(3)
Co1 O1 C5 C4 10.3(6)
C9 C4 C5 O1 180.0(4)
C3 C4 C5 O1 -0.5(7)
C9 C4 C5 C6 -0.1(6)
C3 C4 C5 C6 179.5(4)
O1 C5 C6 C7 179.0(4)
C4 C5 C6 C7 -1.0(7)
C5 C6 C7 C8 0.8(8)
C6 C7 C8 C9 0.5(8)
C7 C8 C9 C4 -1.5(8)
C5 C4 C9 C8 1.3(7)
C3 C4 C9 C8 -178.2(5)
C19 N1 C10 C11 -101.6(6)
C1 N1 C10 C11 68.6(6)
C12 N3 C11 C10 99.2(5)
Co1 N3 C11 C10 -86.5(4)
N1 C10 C11 N3 55.2(6)
C11 N3 C12 C13 179.1(5)
Co1 N3 C12 C13 5.0(7)
N3 C12 C13 C18 176.5(5)
N3 C12 C13 C14 -5.0(8)
Co1 O2 C14 C13 -4.8(7)
Co1 O2 C14 C15 175.4(4)
C18 C13 C14 O2 -176.8(5)
C12 C13 C14 O2 4.8(8)
C18 C13 C14 C15 3.0(7)
C12 C13 C14 C15 -175.5(5)
O2 C14 C15 C16 177.6(5)
C13 C14 C15 C16 -2.2(8)
C14 C15 C16 C17 -0.7(10)
C15 C16 C17 C18 2.9(10)
C16 C17 C18 C13 -2.0(10)
C14 C13 C18 C17 -1.0(8)
C12 C13 C18 C17 177.6(6)
C10 N1 C19 C20 66.0(6)
C1 N1 C19 C20 -104.4(6)
C21 N4 C20 C19 100.9(5)
Co1 N4 C20 C19 -87.2(5)
N1 C19 C20 N4 58.9(6)
C20 N4 C21 C22 -176.8(5)
Co1 N4 C21 C22 11.2(7)
N4 C21 C22 C27 176.5(5)
N4 C21 C22 C23 -2.6(8)
Co1 O3 C23 C24 174.9(3)
Co1 O3 C23 C22 -5.6(6)
C27 C22 C23 O3 180.0(4)
C21 C22 C23 O3 -0.9(7)
C27 C22 C23 C24 -0.6(7)
C21 C22 C23 C24 178.6(4)
O3 C23 C24 C25 178.2(4)
C22 C23 C24 C25 -1.3(7)
C23 C24 C25 C26 2.1(8)
C24 C25 C26 C27 -1.0(8)
C25 C26 C27 C22 -0.9(8)
C23 C22 C27 C26 1.7(7)
C21 C22 C27 C26 -177.5(5)
